data_1100341
loop_
_publ_author_name
'Hiller, Wolfgang'
'Frey, Stephanie'
'Str\"ahle, Joachim'
'Boche, Gernot'
'Zarges, Wolfgang'
'Harms, Klaus'
'Marsch, Michael'
'Wollert, Ren\'e'
'Dehnicke, Kurt'

_publ_section_title
;
 Die Kristallstrukturen von {Li~3~(12-Krone-4)~2~[HC(CN)~2~]~3~},
 {Na(15-Krone-5)-[HC(CN)~2~]} und {Na[N(nBu)~4~][HC(CN)~2~]~2~ &#x00B7; THF}
;
_journal_coden_ASTM CHBEAM
_journal_issue 1
_journal_name_full 'Chemische Berichte'
_journal_page_first 87
_journal_page_last 92
_journal_paper_doi 10.1002/cber.19921250114
_journal_volume 125
_journal_year 1992
_chemical_formula_sum 'C26 H46 N5 Na O'
_space_group_IT_number 19
_symmetry_cell_setting orthorhombic
_symmetry_Int_Tables_number 19
_symmetry_space_group_name_Hall 'P 2ac 2ab'
_symmetry_space_group_name_H-M 'P 21 21 21'
_cell_angle_alpha 90
_cell_angle_beta 90
_cell_angle_gamma 90
_cell_formula_units_Z 4
_cell_length_a 13.312(1)
_cell_length_b 13.874(1)
_cell_length_c 15.717(1)
_cod_original_formula_sum 'C26 H46 N5 Na1 O1'
_cod_database_code 1100341

loop_
_symmetry_equiv_pos_site_id
_symmetry_equiv_pos_as_xyz
1 x,y,z
2 1/2+x,1/2-y,-z
3 -x,1/2+y,1/2-z
4 1/2-x,-y,1/2+z

loop_
_atom_site_label
_atom_site_type_symbol
_atom_site_fract_x
_atom_site_fract_y
_atom_site_fract_z
Na1 Na 0.56841(16) 0.61029(13) 0.61224(13)
N1 N 0.74372(33) 0.64869(30) 0.61902(29)
N2 N 0.49554(36) 0.67748(33) 0.48709(28)
C1 C 0.90991(55) 0.73415(54) 0.63555(39)
H1 H 0.5936(45) 0.2192(37) 0.5839(31)
C2 C 0.95565(43) 0.78340(45) 0.56711(40)
C3 C 0.81832(45) 0.69026(40) 0.62529(35)
N3 N 0.55709(37) 0.44033(31) 0.61274(30)
N4 N 0.50208(40) 0.67062(28) 0.74216(27)
C4 C 0.56947(56) 0.25798(39) 0.63030(42)
H2 H 0.9140(47) 0.7703(36) 0.6838(29)
C5 C 0.56079(44) 0.35814(43) 0.62161(35)
C6 C 0.52996(42) 0.21161(37) 0.70117(35)
N5 N -0.22181(31) 0.56035(29) 0.34690(22)
C7 C -0.25692(37) 0.64780(32) 0.39680(28)
H3 H -0.23566(37) 0.63985(32) 0.45474(28)
H4 H -0.32896(37) 0.64950(32) 0.39448(28)
C8 C -0.2181(4) 0.74416(31) 0.36575(31)
H5 H -0.1468(4) 0.74739(31) 0.37444(31)
H6 H -0.23264(40) 0.75097(31) 0.30622(31)
C9 C -0.26905(44) 0.82543(34) 0.41524(32)
H7 H -0.25846(44) 0.81505(34) 0.47496(32)
H8 H -0.33974(44) 0.82401(34) 0.40322(32)
C10 C -0.22852(46) 0.92392(34) 0.39179(37)
H9 H -0.26269(46) 0.97244(34) 0.42429(37)
H10 H -0.23918(46) 0.93531(34) 0.33223(37)
H11 H -0.15790(46) 0.92635(34) 0.40397(37)
C11 C -0.26434(36) 0.4729(3) 0.38980(31)
H12 H -0.33619(36) 0.4778(3) 0.38680(31)
H13 H -0.24347(36) 0.47481(30) 0.44824(31)
C12 C -0.23607(46) 0.37678(36) 0.35553(35)
H14 H -0.16411(46) 0.37253(36) 0.35435(35)
H15 H -0.26179(46) 0.37158(36) 0.29865(35)
C13 C -0.27450(51) 0.29617(39) 0.40482(37)
H16 H -0.25050(51) 0.30219(39) 0.46217(37)
H17 H -0.34656(51) 0.29901(39) 0.40453(37)
C14 C -0.10798(33) 0.55728(34) 0.34168(27)
H18 H -0.08579(33) 0.61496(34) 0.31370(27)
H19 H -0.08931(33) 0.50223(34) 0.30826(27)
C15 C -0.24286(43) 0.20015(36) 0.37118(39)
H20 H -0.27043(43) 0.15011(36) 0.40630(39)
H21 H -0.17088(43) 0.19592(36) 0.37162(39)
H22 H -0.26693(43) 0.19274(36) 0.31398(39)
C16 C -0.05427(38) 0.55048(42) 0.42643(30)
H23 H -0.06429(38) 0.60929(42) 0.45743(30)
H24 H -0.08151(38) 0.49756(42) 0.4583(3)
C17 C 0.05899(44) 0.53434(41) 0.41348(36)
H25 H 0.06824(44) 0.47441(41) 0.38401(36)
H26 H 0.09047(44) 0.53082(41) 0.46835(36)
C18 C 0.10790(45) 0.61098(46) 0.36432(42)
H27 H 0.17812(45) 0.59668(46) 0.35850(42)
H28 H 0.09994(45) 0.67138(46) 0.39330(42)
H29 H 0.07771(45) 0.61497(46) 0.30896(42)
C19 C -0.25839(35) 0.56747(34) 0.25463(25)
H30 H -0.23803(35) 0.50974(34) 0.22573(25)
H31 H -0.22584(35) 0.62202(34) 0.22913(25)
C20 C -0.36970(37) 0.57920(39) 0.24171(30)
H32 H -0.40422(37) 0.52483(39) 0.26558(30)
H33 H -0.39208(37) 0.63710(39) 0.26924(30)
C21 C -0.39203(44) 0.58550(46) 0.14597(34)
H34 H -0.37413(44) 0.52516(46) 0.12023(34)
H35 H -0.35164(44) 0.63602(46) 0.12208(34)
C22 C -0.49836(50) 0.60556(47) 0.12620(41)
H36 H -0.50712(50) 0.60849(47) 0.06563(41)
H37 H -0.51731(50) 0.66611(47) 0.15098(41)
H38 H -0.53981(50) 0.55526(47) 0.14913(41)
O1 O 0.02197(42) 0.60282(59) 0.84118(55)
C23 C 0.0743(13) 0.6075(13) 0.92352(64)
H39 H 0.0396(13) 0.5632(13) 0.96006(64)
H40 H 0.0718(13) 0.6709(13) 0.94777(64)
C24 C 0.16361(85) 0.57115(99) 0.91412(76)
H41 H 0.17476(85) 0.50688(99) 0.93465(76)
H42 H 0.20897(85) 0.61464(99) 0.94204(76)
C25 C 0.1701(11) 0.5829(14) 0.83251(75)
H43 H 0.1807(11) 0.5187(14) 0.81152(75)
H44 H 0.2275(11) 0.6220(14) 0.81920(75)
C26 C 0.09276(83) 0.61657(96) 0.79202(56)
H45 H 0.08335(83) 0.58317(96) 0.73913(56)
H46 H 0.10257(83) 0.68397(96) 0.78108(56)
N2A* N 0.99554(36) 0.82252(33) 0.51291(28)
Na1A* Na 1.06841(16) 0.88971(13) 0.38776(13)
Na1B* Na 0.43159(16) 0.11029(13) 0.88776(13)
N4B* N 0.49792(40) 0.17062(28) 0.75784(27)

loop_
_atom_type_symbol
_atom_type_radius_bond
C 0.68
H 0.23
N 0.68
Na 1.32
O 0.68
